data_4502106
loop_
_publ_author_name
'Eccles, Kevin S.'
'Elcoate, Curtis J.'
'Stokes, Stephen P.'
'Maguire, Anita R.'
'Lawrence, Simon E.'

_publ_section_title
;
 Sulfoxides: Potent Co-Crystal Formers
;
_journal_issue 10
_journal_name_full 'Crystal Growth &amp; Design'
_journal_page_first 4243
_journal_paper_doi 10.1021/cg1010192
_journal_volume 10
_journal_year 2010
_chemical_formula_moiety 'C12 H10 O S . C7 H7 N O2'
_chemical_formula_sum 'C19 H17 N O3 S'
_chemical_formula_weight 339.40
_chemical_melting_point 109.5(15)
_space_group_crystal_system monoclinic
_space_group_IT_number 13
_space_group_name_Hall '-P 2yc'
_space_group_name_H-M_alt 'P 1 2/c 1'
_symmetry_space_group_name_Hall '-P 2yc'
_symmetry_space_group_name_H-M 'P 1 2/c 1'
_atom_sites_solution_hydrogens geom
_atom_sites_solution_primary direct
_atom_sites_solution_secondary difmap
_audit_creation_method 'APEX2 v2010.1-2'
_cell_angle_alpha 90
_cell_angle_beta 117.899(5)
_cell_angle_gamma 90
_cell_formula_units_Z 4
_cell_length_a 13.781(4)
_cell_length_b 9.697(2)
_cell_length_c 14.046(4)
_cell_measurement_reflns_used 5320
_cell_measurement_temperature 100.(2)
_cell_measurement_theta_max 26.3375
_cell_measurement_theta_min 2.6655
_cell_volume 1658.9(8)
_computing_cell_refinement 'SAINT V7.68A (Bruker AXS, 2009)'
_computing_data_collection 'Bruker Instrument Service v2009, 7, 0, 0'
_computing_data_reduction 'SAINT V7.68A (Bruker AXS, 2009)'
_computing_molecular_graphics
;
Ortep-3 for Windows (Farrugia, 1997) 
Mercury 2.3 (Macrae et al. 2008)
;
_computing_publication_material 'SHELXL-97; Ortep-3 for Windows; Mercury 2.3'
_computing_structure_refinement 'SHELXL-97 (Sheldrick, 2008)'
_computing_structure_solution 'SHELXS-97 (Sheldrick, 2008)'
_diffrn_ambient_temperature 100.(2)
_diffrn_detector_area_resol_mean 8.3333
_diffrn_measured_fraction_theta_full 0.992
_diffrn_measured_fraction_theta_max 0.992
_diffrn_measurement_device_type 'Bruker APEX II DUO'
_diffrn_measurement_method '\f & \w  scans'
_diffrn_radiation_monochromator graphite
_diffrn_radiation_source 'fine-focus sealed tube'
_diffrn_radiation_type MoK\a
_diffrn_radiation_wavelength 0.71073
_diffrn_reflns_av_R_equivalents 0.0505
_diffrn_reflns_av_sigmaI/netI 0.0337
_diffrn_reflns_limit_h_max 17
_diffrn_reflns_limit_h_min -17
_diffrn_reflns_limit_k_max 12
_diffrn_reflns_limit_k_min -12
_diffrn_reflns_limit_l_max 17
_diffrn_reflns_limit_l_min -17
_diffrn_reflns_number 17559
_diffrn_reflns_theta_full 26.40
_diffrn_reflns_theta_max 26.40
_diffrn_reflns_theta_min 1.67
_exptl_absorpt_coefficient_mu 0.212
_exptl_absorpt_correction_T_max 0.98
_exptl_absorpt_correction_T_min 0.83
_exptl_absorpt_correction_type multi-scan
_exptl_absorpt_process_details 'SADABS V2008/1 (Bruker AXS)'
_exptl_crystal_colour colourless
_exptl_crystal_density_diffrn 1.359
_exptl_crystal_density_method 'not measured'
_exptl_crystal_description plate
_exptl_crystal_F_000 712
_exptl_crystal_size_max 0.40
_exptl_crystal_size_mid 0.25
_exptl_crystal_size_min 0.08
_refine_diff_density_max 0.438
_refine_diff_density_min -0.462
_refine_ls_extinction_method none
_refine_ls_goodness_of_fit_ref 1.058
_refine_ls_hydrogen_treatment mixed
_refine_ls_matrix_type full
_refine_ls_number_parameters 229
_refine_ls_number_reflns 3378
_refine_ls_number_restraints 0
_refine_ls_restrained_S_all 1.058
_refine_ls_R_factor_all 0.0473
_refine_ls_R_factor_gt 0.0364
_refine_ls_shift/su_max 0.001
_refine_ls_shift/su_mean 0.000
_refine_ls_structure_factor_coef Fsqd
_refine_ls_weighting_details 'calc w=1/[\s^2^(Fo^2^)+(0.0687P)^2^+0.4342P] where P=(Fo^2^+2Fc^2^)/3'
_refine_ls_weighting_scheme calc
_refine_ls_wR_factor_gt 0.1016
_refine_ls_wR_factor_ref 0.1149
_reflns_number_gt 2784
_reflns_number_total 3378
_reflns_threshold_expression >2sigma(I)
_cod_data_source_file cg1010192_si_002.cif
_cod_data_source_block Compound_3b
_cod_depositor_comments
;
The following automatic conversions were performed:

'_chemical_melting_point' value '108-111' was changed to '109.5(15)'
- the average value was taken and precision was estimated.

Automatic conversion script
Id: cif_fix_values 1715 2011-07-08 13:25:40Z adriana 
;
_cod_original_cell_volume 1658.9(7)
_cod_database_code 4502106

loop_
_space_group_symop_operation_xyz
'x, y, z'
'-x, y, -z+1/2'
'-x, -y, -z'
'x, -y, z-1/2'

loop_
_atom_site_type_symbol
_atom_site_label
_atom_site_fract_x
_atom_site_fract_y
_atom_site_fract_z
_atom_site_U_iso_or_equiv
_atom_site_adp_type
_atom_site_calc_flag
_atom_site_refinement_flags
_atom_site_occupancy
S S1 0.30945(4) 0.60470(4) 1.03706(3) 0.01734(14) Uani d . 1
O O2 0.33100(11) 0.74083(13) 1.09512(10) 0.0224(3) Uani d . 1
C C3 0.16358(15) 0.58271(18) 0.96391(14) 0.0174(4) Uani d . 1
C C4 0.12250(16) 0.44952(19) 0.93824(14) 0.0223(4) Uani d . 1
H H4 0.1707 0.3725 0.9612 0.027 Uiso calc R 1
C C5 0.00941(17) 0.4305(2) 0.87827(15) 0.0272(4) Uani d . 1
H H5 -0.0199 0.34 0.8602 0.033 Uiso calc R 1
C C6 -0.06014(17) 0.5428(2) 0.84507(15) 0.0274(5) Uani d . 1
H H6 -0.1371 0.5293 0.8034 0.033 Uiso calc R 1
C C7 -0.01811(17) 0.6755(2) 0.87241(17) 0.0294(5) Uani d . 1
H H7 -0.0664 0.7524 0.8499 0.035 Uiso calc R 1
C C8 0.09397(16) 0.6961(2) 0.93230(16) 0.0242(4) Uani d . 1
H H8 0.1229 0.7867 0.9515 0.029 Uiso calc R 1
C C9 0.33230(14) 0.63236(18) 0.92285(13) 0.0161(4) Uani d . 1
C C10 0.37238(15) 0.52279(18) 0.88769(14) 0.0192(4) Uani d . 1
H H10 0.3879 0.4365 0.9238 0.023 Uiso calc R 1
C C11 0.38929(15) 0.54236(19) 0.79845(14) 0.0212(4) Uani d . 1
H H11 0.4162 0.4685 0.7729 0.025 Uiso calc R 1
C C12 0.36715(15) 0.66876(19) 0.74649(14) 0.0208(4) Uani d . 1
H H12 0.3789 0.6811 0.6856 0.025 Uiso calc R 1
C C13 0.32787(15) 0.77760(19) 0.78298(14) 0.0195(4) Uani d . 1
H H13 0.3128 0.864 0.747 0.023 Uiso calc R 1
C C14 0.31055(15) 0.76004(18) 0.87219(14) 0.0179(4) Uani d . 1
H H14 0.2843 0.8342 0.898 0.021 Uiso calc R 1
H H21A 0.5024(19) 0.176(2) 0.8763(17) 0.018(5) Uiso d . 1
H H21B 0.4064(19) 0.192(2) 0.763(2) 0.031(6) Uiso d . 1
N N21 0.43401(14) 0.17375(18) 0.83441(13) 0.0226(4) Uani d . 1
C C22 0.35991(14) 0.14997(17) 0.87080(14) 0.0161(4) Uani d . 1
C C23 0.39251(15) 0.11944(18) 0.98011(14) 0.0168(4) Uani d . 1
H H23 0.4682 0.1192 1.0311 0.02 Uiso calc R 1
C C24 0.31472(14) 0.09001(17) 1.01291(13) 0.0155(4) Uani d . 1
H H24 0.3377 0.0682 1.0863 0.019 Uiso calc R 1
C C25 0.20242(14) 0.09174(17) 0.93978(13) 0.0146(4) Uani d . 1
C C26 0.17023(15) 0.12495(18) 0.83152(14) 0.0166(4) Uani d . 1
H H26 0.0944 0.1274 0.7811 0.02 Uiso calc R 1
C C27 0.24656(15) 0.15385(17) 0.79767(13) 0.0174(4) Uani d . 1
H H27 0.223 0.1767 0.7243 0.021 Uiso calc R 1
C C28 0.11650(14) 0.05842(17) 0.96943(13) 0.0152(4) Uani d . 1
O O29 0.01781(10) 0.05807(14) 0.90342(10) 0.0231(3) Uani d . 1
O O30 0.15204(11) 0.02579(14) 1.07214(9) 0.0186(3) Uani d . 1
H H31 0.100(2) 0.006(2) 1.0791(18) 0.027(6) Uiso d . 1

loop_
_atom_site_aniso_label
_atom_site_aniso_U_11
_atom_site_aniso_U_22
_atom_site_aniso_U_33
_atom_site_aniso_U_12
_atom_site_aniso_U_13
_atom_site_aniso_U_23
S1 0.0210(3) 0.0190(2) 0.0150(2) -0.00044(17) 0.01103(19) 0.00059(16)
O2 0.0248(7) 0.0273(7) 0.0175(6) -0.0072(5) 0.0120(6) -0.0077(5)
C3 0.0233(9) 0.0183(9) 0.0164(8) -0.0023(7) 0.0142(8) -0.0015(6)
C4 0.0291(11) 0.0185(9) 0.0217(9) -0.0034(8) 0.0138(8) -0.0012(7)
C5 0.0348(11) 0.0269(10) 0.0239(9) -0.0142(9) 0.0170(9) -0.0086(8)
C6 0.0245(10) 0.0406(12) 0.0219(9) -0.0084(9) 0.0150(9) -0.0066(8)
C7 0.0239(10) 0.0321(11) 0.0353(11) 0.0046(8) 0.0164(9) -0.0014(9)
C8 0.0262(10) 0.0182(9) 0.0327(10) -0.0005(8) 0.0175(9) -0.0039(8)
C9 0.0149(9) 0.0210(9) 0.0134(8) -0.0015(7) 0.0075(7) -0.0009(6)
C10 0.0218(9) 0.0181(9) 0.0194(8) 0.0029(7) 0.0110(8) 0.0014(7)
C11 0.0221(10) 0.0241(10) 0.0199(9) 0.0041(8) 0.0120(8) -0.0030(7)
C12 0.0216(10) 0.0267(10) 0.0167(8) -0.0012(8) 0.0113(8) 0.0000(7)
C13 0.0221(9) 0.0193(9) 0.0178(8) -0.0008(7) 0.0100(8) 0.0023(7)
C14 0.0207(9) 0.0158(9) 0.0194(8) -0.0012(7) 0.0113(8) -0.0023(6)
N21 0.0158(9) 0.0353(10) 0.0193(8) -0.0012(7) 0.0103(7) 0.0037(7)
C22 0.0206(9) 0.0112(8) 0.0202(8) -0.0008(7) 0.0128(8) -0.0005(6)
C23 0.0148(8) 0.0173(9) 0.0174(8) -0.0008(7) 0.0069(7) -0.0017(6)
C24 0.0208(9) 0.0128(8) 0.0142(8) 0.0008(7) 0.0093(7) -0.0012(6)
C25 0.0192(9) 0.0116(8) 0.0170(8) 0.0004(6) 0.0120(7) -0.0009(6)
C26 0.0157(9) 0.0188(9) 0.0154(8) 0.0010(7) 0.0072(7) 0.0000(6)
C27 0.0212(9) 0.0178(8) 0.0147(8) -0.0005(7) 0.0098(7) 0.0004(7)
C28 0.0202(9) 0.0123(8) 0.0156(8) 0.0014(7) 0.0103(7) -0.0008(6)
O29 0.0188(7) 0.0338(8) 0.0196(6) 0.0004(6) 0.0115(6) 0.0059(5)
O30 0.0189(7) 0.0252(7) 0.0158(6) -0.0013(5) 0.0116(5) 0.0023(5)

loop_
_atom_type_symbol
_atom_type_description
_atom_type_scat_dispersion_real
_atom_type_scat_dispersion_imag
_atom_type_scat_source
C C 0.0033 0.0016 'International Tables Vol C Tables 4.2.6.8 and 6.1.1.4'
H H 0.0000 0.0000 'International Tables Vol C Tables 4.2.6.8 and 6.1.1.4'
N N 0.0061 0.0033 'International Tables Vol C Tables 4.2.6.8 and 6.1.1.4'
O O 0.0106 0.0060 'International Tables Vol C Tables 4.2.6.8 and 6.1.1.4'
S S 0.1246 0.1234 'International Tables Vol C Tables 4.2.6.8 and 6.1.1.4'

loop_
_geom_angle_atom_site_label_1
_geom_angle_atom_site_label_2
_geom_angle_atom_site_label_3
_geom_angle
O2 S1 C3 107.39(8)
O2 S1 C9 106.29(8)
C3 S1 C9 97.15(8)
C8 C3 C4 121.12(18)
C8 C3 S1 120.74(14)
C4 C3 S1 118.13(14)
C3 C4 C5 118.97(18)
C3 C4 H4 120.5
C5 C4 H4 120.5
C6 C5 C4 120.24(18)
C6 C5 H5 119.9
C4 C5 H5 119.9
C5 C6 C7 120.24(19)
C5 C6 H6 119.9
C7 C6 H6 119.9
C8 C7 C6 120.22(19)
C8 C7 H7 119.9
C6 C7 H7 119.9
C7 C8 C3 119.19(18)
C7 C8 H8 120.4
C3 C8 H8 120.4
C14 C9 C10 121.71(16)
C14 C9 S1 120.35(13)
C10 C9 S1 117.94(13)
C9 C10 C11 118.53(17)
C9 C10 H10 120.7
C11 C10 H10 120.7
C12 C11 C10 120.46(17)
C12 C11 H11 119.8
C10 C11 H11 119.8
C11 C12 C13 120.37(16)
C11 C12 H12 119.8
C13 C12 H12 119.8
C12 C13 C14 120.00(16)
C12 C13 H13 120.0
C14 C13 H13 120.0
C9 C14 C13 118.92(16)
C9 C14 H14 120.5
C13 C14 H14 120.5
C22 N21 H21A 122.1(14)
C22 N21 H21B 116.6(15)
H21A N21 H21B 121.(2)
N21 C22 C27 119.47(15)
N21 C22 C23 122.07(17)
C27 C22 C23 118.45(16)
C24 C23 C22 120.25(16)
C24 C23 H23 119.9
C22 C23 H23 119.9
C23 C24 C25 121.12(15)
C23 C24 H24 119.4
C25 C24 H24 119.4
C24 C25 C26 118.45(16)
C24 C25 C28 123.50(15)
C26 C25 C28 118.04(16)
C27 C26 C25 121.09(16)
C27 C26 H26 119.5
C25 C26 H26 119.5
C26 C27 C22 120.62(15)
C26 C27 H27 119.7
C22 C27 H27 119.7
O29 C28 O30 122.11(16)
O29 C28 C25 122.67(15)
O30 C28 C25 115.22(15)
C28 O30 H31 107.3(17)

loop_
_geom_bond_atom_site_label_1
_geom_bond_atom_site_label_2
_geom_bond_distance
S1 O2 1.5063(13)
S1 C3 1.791(2)
S1 C9 1.7937(18)
C3 C8 1.388(3)
C3 C4 1.388(2)
C4 C5 1.394(3)
C4 H4 0.95
C5 C6 1.379(3)
C5 H5 0.95
C6 C7 1.390(3)
C6 H6 0.95
C7 C8 1.385(3)
C7 H7 0.95
C8 H8 0.95
C9 C14 1.389(2)
C9 C10 1.390(2)
C10 C11 1.391(3)
C10 H10 0.95
C11 C12 1.385(3)
C11 H11 0.95
C12 C13 1.389(3)
C12 H12 0.95
C13 C14 1.391(2)
C13 H13 0.95
C14 H14 0.95
N21 C22 1.359(2)
N21 H21A 0.85(2)
N21 H21B 0.90(2)
C22 C27 1.412(2)
C22 C23 1.415(2)
C23 C24 1.380(3)
C23 H23 0.95
C24 C25 1.401(2)
C24 H24 0.95
C25 C26 1.408(2)
C25 C28 1.463(2)
C26 C27 1.371(3)
C26 H26 0.95
C27 H27 0.95
C28 O29 1.237(2)
C28 O30 1.327(2)
O30 H31 0.79(3)

loop_
_geom_hbond_atom_site_label_D
_geom_hbond_atom_site_label_H
_geom_hbond_atom_site_label_A
_geom_hbond_site_symmetry_A
_geom_hbond_distance_DH
_geom_hbond_distance_HA
_geom_hbond_distance_DA
_geom_hbond_angle_DHA
O30 H31 O29 3_557 0.79(3) 1.86(3) 2.647(2) 174.(2)
N21 H21B O2 4_565 0.90(2) 2.19(2) 3.087(2) 173.(2)
N21 H21A O2 3_667 0.85(2) 2.28(2) 3.025(2) 146.3(18)

loop_
_geom_torsion_atom_site_label_1
_geom_torsion_atom_site_label_2
_geom_torsion_atom_site_label_3
_geom_torsion_atom_site_label_4
_geom_torsion
O2 S1 C3 C8 25.25(17)
C9 S1 C3 C8 -84.36(16)
O2 S1 C3 C4 -155.87(14)
C9 S1 C3 C4 94.52(15)
C8 C3 C4 C5 1.0(3)
S1 C3 C4 C5 -177.91(13)
C3 C4 C5 C6 0.1(3)
C4 C5 C6 C7 -0.9(3)
C5 C6 C7 C8 0.6(3)
C6 C7 C8 C3 0.4(3)
C4 C3 C8 C7 -1.2(3)
S1 C3 C8 C7 177.61(14)
O2 S1 C9 C14 -31.68(17)
C3 S1 C9 C14 78.84(16)
O2 S1 C9 C10 148.12(14)
C3 S1 C9 C10 -101.37(15)
C14 C9 C10 C11 -0.9(3)
S1 C9 C10 C11 179.27(14)
C9 C10 C11 C12 0.4(3)
C10 C11 C12 C13 0.1(3)
C11 C12 C13 C14 0.0(3)
C10 C9 C14 C13 1.0(3)
S1 C9 C14 C13 -179.21(14)
C12 C13 C14 C9 -0.5(3)
N21 C22 C23 C24 -177.17(16)
C27 C22 C23 C24 2.0(2)
C22 C23 C24 C25 -1.0(3)
C23 C24 C25 C26 -0.3(2)
C23 C24 C25 C28 178.57(16)
C24 C25 C26 C27 0.6(2)
C28 C25 C26 C27 -178.36(16)
C25 C26 C27 C22 0.5(3)
N21 C22 C27 C26 177.45(17)
C23 C22 C27 C26 -1.7(3)
C24 C25 C28 O29 -178.68(16)
C26 C25 C28 O29 0.2(2)
C24 C25 C28 O30 0.1(2)
C26 C25 C28 O30 178.92(15)
